data_4101460
loop_
_publ_author_name
'Deng, Liang'
'Chan, Hoi-Shan'
'Xie, Zuowei'

_publ_section_title
;
 Synthesis, structure, and reactivity of 13-vertex carboranes and
 14-vertex metallacarboranes.
;
_journal_issue 15
_journal_name_full 'Journal of the American Chemical Society'
_journal_page_first 5219
_journal_page_last 5230
_journal_paper_doi 10.1021/ja0605772
_journal_volume 128
_journal_year 2006
_chemical_formula_sum 'C43 H65 B11 Ni O3 P2'
_chemical_formula_weight 869.51
_chemical_name_systematic
; 
 ? 
;
_space_group_IT_number 2
_symmetry_cell_setting triclinic
_symmetry_space_group_name_Hall '-P 1'
_symmetry_space_group_name_H-M 'P -1'
_atom_sites_solution_hydrogens geom
_atom_sites_solution_primary direct
_atom_sites_solution_secondary difmap
_audit_creation_method SHELXL-97
_cell_angle_alpha 81.8510(10)
_cell_angle_beta 77.9940(10)
_cell_angle_gamma 68.8430(10)
_cell_formula_units_Z 2
_cell_length_a 11.0023(10)
_cell_length_b 11.6631(10)
_cell_length_c 20.3879(18)
_cell_measurement_reflns_used 2637
_cell_measurement_temperature 293(2)
_cell_measurement_theta_max 20.95
_cell_measurement_theta_min 2.62
_cell_volume 2380.1(4)
_computing_cell_refinement 'Bruker SMART'
_computing_data_collection 'Bruker SMART'
_computing_data_reduction 'Bruker SAINT'
_computing_molecular_graphics 'Bruker SHELXTL'
_computing_publication_material 'Bruker SHELXTL'
_computing_structure_refinement 'SHELXL-97 (Sheldrick, 1997)'
_computing_structure_solution 'SHELXS-97 (Sheldrick, 1990)'
_diffrn_ambient_temperature 293(2)
_diffrn_measured_fraction_theta_full 0.988
_diffrn_measured_fraction_theta_max 0.988
_diffrn_measurement_device_type 'CCD area detector'
_diffrn_measurement_method 'phi and omega scans'
_diffrn_radiation_monochromator graphite
_diffrn_radiation_source 'fine-focus sealed tube'
_diffrn_radiation_type MoK\a
_diffrn_radiation_wavelength 0.71073
_diffrn_reflns_av_R_equivalents 0.0282
_diffrn_reflns_av_sigmaI/netI 0.0656
_diffrn_reflns_limit_h_max 13
_diffrn_reflns_limit_h_min -13
_diffrn_reflns_limit_k_max 13
_diffrn_reflns_limit_k_min -13
_diffrn_reflns_limit_l_max 24
_diffrn_reflns_limit_l_min -21
_diffrn_reflns_number 13029
_diffrn_reflns_theta_full 25.00
_diffrn_reflns_theta_max 25.00
_diffrn_reflns_theta_min 1.88
_exptl_absorpt_coefficient_mu 0.512
_exptl_absorpt_correction_T_max 1.0000
_exptl_absorpt_correction_T_min 0.7856
_exptl_absorpt_correction_type sadabs
_exptl_crystal_colour red
_exptl_crystal_density_diffrn 1.213
_exptl_crystal_density_meas 0
_exptl_crystal_density_method 'not measured'
_exptl_crystal_description block
_exptl_crystal_F_000 920
_exptl_crystal_size_max 0.30
_exptl_crystal_size_mid 0.30
_exptl_crystal_size_min 0.20
_refine_diff_density_max 0.688
_refine_diff_density_min -0.330
_refine_diff_density_rms 0.067
_refine_ls_extinction_method none
_refine_ls_goodness_of_fit_ref 1.012
_refine_ls_hydrogen_treatment riding
_refine_ls_matrix_type full
_refine_ls_number_parameters 541
_refine_ls_number_reflns 8281
_refine_ls_number_restraints 20
_refine_ls_restrained_S_all 1.038
_refine_ls_R_factor_all 0.0991
_refine_ls_R_factor_gt 0.0638
_refine_ls_shift/su_max 0.070
_refine_ls_shift/su_mean 0.004
_refine_ls_structure_factor_coef Fsqd
_refine_ls_weighting_details 'calc w=1/[\s^2^(Fo^2^)+(0.1201P)^2^+0.0000P] where P=(Fo^2^+2Fc^2^)/3'
_refine_ls_weighting_scheme calc
_refine_ls_wR_factor_gt 0.1751
_refine_ls_wR_factor_ref 0.1940
_reflns_number_gt 5366
_reflns_number_total 8281
_reflns_threshold_expression >2sigma(I)
_cod_data_source_file ja0605772si20060125_040455.cif
_cod_data_source_block 18
_cod_original_sg_symbol_H-M P(-1)
_cod_database_code 4101460

loop_
_symmetry_equiv_pos_as_xyz
'x, y, z'
'-x, -y, -z'

loop_
_atom_site_label
_atom_site_type_symbol
_atom_site_fract_x
_atom_site_fract_y
_atom_site_fract_z
_atom_site_U_iso_or_equiv
_atom_site_adp_type
_atom_site_occupancy
_atom_site_symmetry_multiplicity
_atom_site_calc_flag
_atom_site_refinement_flags
Ni1 Ni 0.74040(5) 0.84714(4) 0.73140(2) 0.0425(2) Uani 1 1 d .
P1 P 0.69726(11) 0.74494(10) 0.66092(6) 0.0509(3) Uani 1 1 d .
P2 P 0.52653(11) 0.95077(11) 0.74923(6) 0.0520(3) Uani 1 1 d .
C1 C 0.8249(4) 0.8127(4) 0.8249(2) 0.0496(10) Uani 1 1 d .
C2 C 0.9086(4) 0.7234(4) 0.7741(2) 0.0492(10) Uani 1 1 d .
C3 C 0.8894(5) 0.5996(4) 0.7982(3) 0.0637(13) Uani 1 1 d .
H3A H 0.8886 0.5576 0.7606 0.076 Uiso 1 1 calc R
H3B H 0.9591 0.5467 0.8224 0.076 Uiso 1 1 calc R
C4 C 0.7557(5) 0.6347(4) 0.8445(3) 0.0694(14) Uani 1 1 d .
H4A H 0.7504 0.5674 0.8776 0.083 Uiso 1 1 calc R
H4B H 0.6844 0.6560 0.8190 0.083 Uiso 1 1 calc R
C5 C 0.7492(5) 0.7461(5) 0.8782(2) 0.0644(13) Uani 1 1 d .
H5A H 0.6582 0.7990 0.8909 0.077 Uiso 1 1 calc R
H5B H 0.7904 0.7203 0.9180 0.077 Uiso 1 1 calc R
C6 C 0.4457(5) 0.8920(5) 0.6969(3) 0.0658(13) Uani 1 1 d .
H6A H 0.3568 0.8995 0.7198 0.079 Uiso 1 1 calc R
H6B H 0.4391 0.9413 0.6545 0.079 Uiso 1 1 calc R
C7 C 0.5223(5) 0.7604(5) 0.6841(3) 0.0671(13) Uani 1 1 d .
H7A H 0.4933 0.7367 0.6479 0.081 Uiso 1 1 calc R
H7B H 0.5090 0.7075 0.7241 0.081 Uiso 1 1 calc R
C8 C 0.4630(4) 1.1153(4) 0.7262(2) 0.0578(12) Uani 1 1 d .
C9 C 0.3275(5) 1.1759(5) 0.7382(3) 0.0808(16) Uani 1 1 d .
H9A H 0.2715 1.1330 0.7591 0.097 Uiso 1 1 calc R
C10 C 0.2757(7) 1.2996(6) 0.7193(3) 0.100(2) Uani 1 1 d .
H10A H 0.1846 1.3397 0.7269 0.120 Uiso 1 1 calc R
C11 C 0.3579(8) 1.3642(6) 0.6893(4) 0.110(2) Uani 1 1 d .
H11A H 0.3225 1.4482 0.6777 0.132 Uiso 1 1 calc R
C12 C 0.4927(7) 1.3044(5) 0.6762(3) 0.098(2) Uani 1 1 d .
H12A H 0.5484 1.3473 0.6548 0.118 Uiso 1 1 calc R
C13 C 0.5446(5) 1.1801(5) 0.6952(3) 0.0748(14) Uani 1 1 d .
H13A H 0.6356 1.1399 0.6870 0.090 Uiso 1 1 calc R
C14 C 0.4447(4) 0.9370(4) 0.8360(2) 0.0562(11) Uani 1 1 d .
C15 C 0.4302(5) 1.0230(5) 0.8806(2) 0.0671(13) Uani 1 1 d .
H15A H 0.4570 1.0905 0.8650 0.080 Uiso 1 1 calc R
C16 C 0.3775(6) 1.0099(6) 0.9471(3) 0.0830(16) Uani 1 1 d .
H16A H 0.3670 1.0686 0.9763 0.100 Uiso 1 1 calc R
C17 C 0.3405(6) 0.9098(7) 0.9699(3) 0.098(2) Uani 1 1 d .
H17A H 0.3068 0.8993 1.0152 0.118 Uiso 1 1 calc R
C18 C 0.3524(6) 0.8226(6) 0.9264(3) 0.0946(19) Uani 1 1 d .
H18A H 0.3254 0.7553 0.9421 0.114 Uiso 1 1 calc R
C19 C 0.4050(5) 0.8382(5) 0.8596(3) 0.0743(14) Uani 1 1 d .
H19A H 0.4136 0.7806 0.8302 0.089 Uiso 1 1 calc R
C20 C 0.7829(5) 0.5807(4) 0.6545(2) 0.0602(12) Uani 1 1 d .
C21 C 0.7367(6) 0.4948(5) 0.6971(3) 0.0782(15) Uani 1 1 d .
H21A H 0.6571 0.5211 0.7267 0.094 Uiso 1 1 calc R
C22 C 0.8104(8) 0.3696(6) 0.6950(4) 0.100(2) Uani 1 1 d .
H22A H 0.7788 0.3123 0.7226 0.119 Uiso 1 1 calc R
C23 C 0.9271(9) 0.3308(6) 0.6531(5) 0.117(3) Uani 1 1 d .
H23A H 0.9755 0.2469 0.6529 0.141 Uiso 1 1 calc R
C24 C 0.9769(7) 0.4136(6) 0.6102(4) 0.100(2) Uani 1 1 d .
H24A H 1.0579 0.3858 0.5818 0.120 Uiso 1 1 calc R
C25 C 0.9028(5) 0.5388(5) 0.6107(3) 0.0736(14) Uani 1 1 d .
H25A H 0.9335 0.5950 0.5814 0.088 Uiso 1 1 calc R
C26 C 0.7140(5) 0.8069(4) 0.5744(2) 0.0570(11) Uani 1 1 d .
C27 C 0.6670(6) 0.7665(6) 0.5275(3) 0.0849(17) Uani 1 1 d .
H27A H 0.6257 0.7080 0.5410 0.102 Uiso 1 1 calc R
C28 C 0.6806(8) 0.8121(8) 0.4604(3) 0.111(2) Uani 1 1 d .
H28A H 0.6450 0.7872 0.4297 0.133 Uiso 1 1 calc R
C29 C 0.7474(8) 0.8947(8) 0.4398(3) 0.108(2) Uani 1 1 d .
H29A H 0.7586 0.9238 0.3948 0.130 Uiso 1 1 calc R
C30 C 0.7962(7) 0.9332(6) 0.4844(3) 0.108(2) Uani 1 1 d .
H30A H 0.8423 0.9877 0.4700 0.129 Uiso 1 1 calc R
C31 C 0.7775(6) 0.8912(5) 0.5527(3) 0.0805(16) Uani 1 1 d .
H31A H 0.8085 0.9207 0.5836 0.097 Uiso 1 1 calc R
O1 O 1.0692(11) 0.3167(13) 0.9081(9) 0.351(9) Uani 1 1 d D
C32 C 0.988(2) 0.335(2) 0.9726(7) 0.374(17) Uani 1 1 d D
H32A H 0.9798 0.4120 0.9894 0.449 Uiso 1 1 calc R
H32B H 1.0203 0.2673 1.0052 0.449 Uiso 1 1 calc R
C33 C 0.8587(11) 0.3393(11) 0.9541(8) 0.214(6) Uani 1 1 d D
H33A H 0.7882 0.3457 0.9924 0.257 Uiso 1 1 calc R
H33B H 0.8290 0.4018 0.9185 0.257 Uiso 1 1 calc R
C34 C 0.9246(15) 0.2102(13) 0.9304(8) 0.303(11) Uani 1 1 d D
H34A H 0.9699 0.1508 0.9634 0.363 Uiso 1 1 calc R
H34B H 0.8650 0.1804 0.9144 0.363 Uiso 1 1 calc R
C35 C 1.0132(16) 0.2493(13) 0.8766(6) 0.241(7) Uani 1 1 d D
H35A H 1.0819 0.1786 0.8562 0.289 Uiso 1 1 calc R
H35B H 0.9653 0.3015 0.8423 0.289 Uiso 1 1 calc R
O2 O 0.4806(11) 0.5062(8) 0.8399(5) 0.224(4) Uani 1 1 d D
C36 C 0.5469(15) 0.4237(19) 0.8893(10) 0.352(14) Uani 1 1 d D
H36A H 0.5794 0.4659 0.9157 0.422 Uiso 1 1 calc R
H36B H 0.6208 0.3565 0.8689 0.422 Uiso 1 1 calc R
C37 C 0.443(2) 0.377(2) 0.9324(8) 0.339(13) Uani 1 1 d D
H37A H 0.4814 0.2993 0.9575 0.407 Uiso 1 1 calc R
H37B H 0.3809 0.4368 0.9627 0.407 Uiso 1 1 calc R
C38 C 0.383(3) 0.3615(18) 0.8763(12) 0.45(2) Uani 1 1 d D
H38A H 0.4453 0.3084 0.8428 0.536 Uiso 1 1 calc R
H38B H 0.3049 0.3379 0.8913 0.536 Uiso 1 1 calc R
C39 C 0.3529(11) 0.4958(15) 0.8568(10) 0.308(12) Uani 1 1 d D
H39A H 0.3069 0.5211 0.8186 0.369 Uiso 1 1 calc R
H39B H 0.2998 0.5450 0.8939 0.369 Uiso 1 1 calc R
O3 O 0.197(2) 0.6385(18) 0.4963(11) 0.432(13) Uani 1 1 d D
C40 C 0.2817(18) 0.5698(15) 0.5399(9) 0.248(8) Uani 1 1 d D
H40A H 0.3333 0.4914 0.5211 0.297 Uiso 1 1 calc R
H40B H 0.2282 0.5527 0.5817 0.297 Uiso 1 1 calc R
C41 C 0.3764(14) 0.6229(11) 0.5567(7) 0.210(6) Uani 1 1 d D
H41A H 0.3513 0.6493 0.6021 0.252 Uiso 1 1 calc R
H41B H 0.4668 0.5661 0.5501 0.252 Uiso 1 1 calc R
C42 C 0.3557(12) 0.7278(13) 0.5057(6) 0.185(5) Uani 1 1 d D
H42A H 0.4281 0.7101 0.4679 0.222 Uiso 1 1 calc R
H42B H 0.3512 0.8012 0.5248 0.222 Uiso 1 1 calc R
C43 C 0.2279(15) 0.7474(12) 0.4831(7) 0.206(6) Uani 1 1 d D
H43A H 0.1575 0.8132 0.5067 0.247 Uiso 1 1 calc R
H43B H 0.2353 0.7714 0.4353 0.247 Uiso 1 1 calc R
B4 B 0.7724(5) 0.9626(4) 0.7885(2) 0.0489(11) Uani 1 1 d .
H4 H 0.6709 1.0294 0.7952 0.059 Uiso 1 1 calc R
B5 B 0.8701(6) 0.9139(5) 0.8528(3) 0.0607(14) Uani 1 1 d .
H5 H 0.8276 0.9340 0.9055 0.073 Uiso 1 1 calc R
B6 B 1.0091(5) 0.7700(5) 0.8293(3) 0.0605(14) Uani 1 1 d .
H6 H 1.0366 0.6940 0.8681 0.073 Uiso 1 1 d R
B7 B 1.0659(5) 0.7129(5) 0.7423(3) 0.0579(13) Uani 1 1 d .
H7 H 1.1348 0.6189 0.7332 0.069 Uiso 1 1 calc R
B3 B 0.9401(5) 0.7894(5) 0.6938(3) 0.0499(12) Uani 1 1 d .
H3 H 0.9362 0.7565 0.6466 0.060 Uiso 1 1 calc R
B9 B 0.8958(6) 1.0231(5) 0.7869(3) 0.0620(14) Uani 1 1 d .
H9 H 0.8599 1.1227 0.7929 0.074 Uiso 1 1 calc R
B10 B 1.0299(6) 0.9208(5) 0.8225(3) 0.0662(15) Uani 1 1 d .
H10 H 1.0773 0.9479 0.8573 0.079 Uiso 1 1 calc R
B11 B 1.1305(6) 0.8138(5) 0.7654(3) 0.0667(15) Uani 1 1 d .
H11 H 1.2369 0.7774 0.7674 0.080 Uiso 1 1 calc R
B12 B 1.0681(5) 0.8455(5) 0.6892(3) 0.0602(14) Uani 1 1 d .
H12 H 1.1310 0.8431 0.6395 0.072 Uiso 1 1 calc R
B8 B 0.8977(5) 0.9604(5) 0.7076(3) 0.0546(13) Uani 1 1 d .
H8 H 0.8391 1.0129 0.6688 0.066 Uiso 1 1 calc R
B13 B 1.0465(6) 0.9656(5) 0.7369(3) 0.0661(15) Uani 1 1 d .
H13 H 1.0972 1.0312 0.7143 0.079 Uiso 1 1 calc R

loop_
_atom_site_aniso_label
_atom_site_aniso_U_11
_atom_site_aniso_U_22
_atom_site_aniso_U_33
_atom_site_aniso_U_23
_atom_site_aniso_U_13
_atom_site_aniso_U_12
Ni1 0.0360(3) 0.0456(3) 0.0451(3) -0.0037(2) -0.0087(2) -0.0119(2)
P1 0.0448(7) 0.0570(7) 0.0519(7) -0.0102(5) -0.0090(5) -0.0161(5)
P2 0.0388(6) 0.0593(7) 0.0556(7) -0.0102(5) -0.0099(5) -0.0105(5)
C1 0.041(2) 0.058(2) 0.050(3) 0.001(2) -0.0118(19) -0.016(2)
C2 0.045(2) 0.048(2) 0.056(3) 0.0022(19) -0.017(2) -0.015(2)
C3 0.066(3) 0.052(3) 0.075(3) 0.009(2) -0.026(3) -0.021(2)
C4 0.068(3) 0.071(3) 0.075(3) 0.020(3) -0.022(3) -0.034(3)
C5 0.059(3) 0.081(3) 0.051(3) 0.012(2) -0.013(2) -0.025(3)
C6 0.045(3) 0.088(4) 0.067(3) -0.010(3) -0.014(2) -0.021(3)
C7 0.055(3) 0.082(3) 0.075(3) -0.020(3) -0.009(2) -0.032(3)
C8 0.044(3) 0.061(3) 0.059(3) -0.010(2) -0.014(2) -0.002(2)
C9 0.059(3) 0.089(4) 0.075(4) -0.005(3) -0.015(3) -0.001(3)
C10 0.071(4) 0.087(4) 0.099(5) -0.014(4) -0.019(4) 0.030(3)
C11 0.123(7) 0.066(4) 0.107(5) 0.006(4) -0.026(5) 0.009(4)
C12 0.094(5) 0.066(4) 0.115(5) 0.012(3) -0.014(4) -0.014(3)
C13 0.062(3) 0.068(3) 0.081(4) 0.000(3) -0.014(3) -0.008(3)
C14 0.035(2) 0.066(3) 0.062(3) -0.010(2) -0.003(2) -0.013(2)
C15 0.055(3) 0.076(3) 0.061(3) -0.016(3) 0.002(2) -0.014(3)
C16 0.071(4) 0.094(4) 0.072(4) -0.019(3) 0.000(3) -0.017(3)
C17 0.086(5) 0.134(6) 0.061(4) -0.013(4) 0.010(3) -0.031(4)
C18 0.083(4) 0.113(5) 0.089(5) 0.003(4) 0.004(3) -0.049(4)
C19 0.061(3) 0.094(4) 0.073(4) -0.011(3) -0.004(3) -0.035(3)
C20 0.066(3) 0.056(3) 0.068(3) -0.009(2) -0.023(3) -0.023(2)
C21 0.083(4) 0.078(4) 0.086(4) -0.005(3) -0.022(3) -0.038(3)
C22 0.120(6) 0.059(4) 0.132(6) 0.010(4) -0.048(5) -0.037(4)
C23 0.135(7) 0.055(4) 0.163(8) -0.009(4) -0.063(6) -0.012(4)
C24 0.085(4) 0.063(4) 0.141(6) -0.030(4) -0.022(4) -0.002(3)
C25 0.072(4) 0.060(3) 0.084(4) -0.015(3) -0.010(3) -0.015(3)
C26 0.053(3) 0.059(3) 0.051(3) -0.006(2) -0.012(2) -0.007(2)
C27 0.089(4) 0.111(5) 0.063(4) -0.017(3) -0.019(3) -0.038(4)
C28 0.116(6) 0.147(7) 0.063(4) -0.022(4) -0.034(4) -0.022(5)
C29 0.102(5) 0.139(6) 0.060(4) 0.012(4) -0.025(4) -0.015(5)
C30 0.130(6) 0.106(5) 0.082(5) 0.030(4) -0.031(4) -0.041(4)
C31 0.099(4) 0.083(4) 0.058(3) 0.010(3) -0.021(3) -0.030(3)
O1 0.262(14) 0.355(17) 0.53(3) -0.117(18) -0.074(16) -0.183(12)
C32 0.36(3) 0.67(5) 0.142(12) -0.127(18) -0.103(15) -0.16(3)
C33 0.159(11) 0.188(11) 0.248(15) -0.061(11) 0.069(10) -0.044(9)
C34 0.308(19) 0.300(19) 0.33(2) -0.187(17) 0.177(17) -0.211(17)
C35 0.283(18) 0.267(16) 0.205(13) -0.099(12) 0.059(12) -0.156(14)
O2 0.198(9) 0.219(8) 0.245(9) 0.074(7) -0.065(7) -0.077(7)
C36 0.186(15) 0.40(3) 0.48(3) 0.23(3) -0.180(19) -0.145(17)
C37 0.53(4) 0.33(2) 0.27(2) 0.148(18) -0.16(2) -0.29(3)
C38 0.81(7) 0.29(2) 0.38(3) -0.02(2) -0.08(4) -0.36(4)
C39 0.135(11) 0.270(19) 0.56(4) -0.14(2) -0.161(16) -0.020(11)
O3 0.60(3) 0.48(3) 0.37(2) 0.09(2) -0.22(2) -0.32(3)
C40 0.38(3) 0.241(16) 0.201(15) 0.033(12) -0.096(15) -0.196(18)
C41 0.225(14) 0.154(10) 0.217(14) -0.058(10) -0.111(11) 0.030(9)
C42 0.165(11) 0.268(15) 0.167(10) -0.009(10) -0.010(8) -0.139(11)
C43 0.246(16) 0.176(11) 0.227(14) -0.010(10) -0.121(12) -0.067(11)
B4 0.041(3) 0.053(3) 0.052(3) -0.005(2) -0.013(2) -0.012(2)
B5 0.059(3) 0.077(4) 0.057(3) -0.011(3) -0.018(3) -0.028(3)
B6 0.050(3) 0.068(3) 0.066(3) 0.000(3) -0.023(3) -0.019(3)
B7 0.039(3) 0.056(3) 0.073(4) -0.005(3) -0.013(3) -0.007(2)
B3 0.039(3) 0.059(3) 0.049(3) -0.007(2) -0.007(2) -0.012(2)
B9 0.063(4) 0.053(3) 0.076(4) -0.007(3) -0.025(3) -0.018(3)
B10 0.054(3) 0.071(4) 0.084(4) -0.007(3) -0.028(3) -0.025(3)
B11 0.046(3) 0.074(4) 0.081(4) 0.001(3) -0.014(3) -0.022(3)
B12 0.044(3) 0.067(3) 0.066(4) 0.000(3) -0.001(3) -0.021(3)
B8 0.048(3) 0.052(3) 0.066(3) 0.002(2) -0.016(3) -0.018(2)
B13 0.057(3) 0.065(3) 0.087(4) 0.000(3) -0.016(3) -0.034(3)

loop_
_atom_type_symbol
_atom_type_description
_atom_type_scat_dispersion_real
_atom_type_scat_dispersion_imag
_atom_type_scat_source
C C 0.0033 0.0016 'International Tables Vol C Tables 4.2.6.8 and 6.1.1.4'
H H 0.0000 0.0000 'International Tables Vol C Tables 4.2.6.8 and 6.1.1.4'
B B 0.0013 0.0007 'International Tables Vol C Tables 4.2.6.8 and 6.1.1.4'
P P 0.1023 0.0942 'International Tables Vol C Tables 4.2.6.8 and 6.1.1.4'
Ni Ni 0.3393 1.1124 'International Tables Vol C Tables 4.2.6.8 and 6.1.1.4'
O O 0.0106 0.0060 'International Tables Vol C Tables 4.2.6.8 and 6.1.1.4'

loop_
_geom_angle_atom_site_label_1
_geom_angle_atom_site_label_2
_geom_angle_atom_site_label_3
_geom_angle
B3 Ni1 B4 87.6(2)
B3 Ni1 C2 48.37(18)
B4 Ni1 C2 78.60(17)
B3 Ni1 P2 163.84(14)
B4 Ni1 P2 90.52(14)
C2 Ni1 P2 146.53(13)
B3 Ni1 P1 93.58(14)
B4 Ni1 P1 172.45(14)
C2 Ni1 P1 107.72(11)
P2 Ni1 P1 86.24(4)
B3 Ni1 C1 78.73(17)
B4 Ni1 C1 47.80(17)
C2 Ni1 C1 39.82(15)
P2 Ni1 C1 111.53(12)
P1 Ni1 C1 139.73(12)
B3 Ni1 B8 49.28(18)
B4 Ni1 B8 48.97(19)
C2 Ni1 B8 76.47(16)
P2 Ni1 B8 119.39(12)
P1 Ni1 B8 127.56(13)
C1 Ni1 B8 76.01(16)
C26 P1 C20 103.2(2)
C26 P1 C7 104.3(2)
C20 P1 C7 104.2(2)
C26 P1 Ni1 114.42(16)
C20 P1 Ni1 121.42(15)
C7 P1 Ni1 107.68(16)
C8 P2 C14 103.5(2)
C8 P2 C6 100.9(2)
C14 P2 C6 106.7(2)
C8 P2 Ni1 120.87(17)
C14 P2 Ni1 114.62(14)
C6 P2 Ni1 108.69(16)
C2 C1 C5 107.6(4)
C2 C1 B5 125.1(4)
C5 C1 B5 115.4(4)
C2 C1 B4 111.5(3)
C5 C1 B4 129.8(4)
B5 C1 B4 63.0(3)
C2 C1 B6 69.4(3)
C5 C1 B6 115.6(3)
B5 C1 B6 62.2(3)
B4 C1 B6 106.9(3)
C2 C1 Ni1 68.0(2)
C5 C1 Ni1 108.6(3)
B5 C1 Ni1 123.1(3)
B4 C1 Ni1 61.4(2)
B6 C1 Ni1 125.5(3)
C1 C2 C3 107.3(4)
C1 C2 B7 121.7(4)
C3 C2 B7 114.6(4)
C1 C2 B3 114.7(3)
C3 C2 B3 130.8(4)
B7 C2 B3 62.3(3)
C1 C2 B6 65.6(3)
C3 C2 B6 113.6(3)
B7 C2 B6 61.4(3)
B3 C2 B6 106.4(3)
C1 C2 Ni1 72.2(2)
C3 C2 Ni1 110.1(3)
B7 C2 Ni1 123.6(3)
B3 C2 Ni1 62.9(2)
B6 C2 Ni1 125.9(3)
C4 C3 C2 104.0(4)
C3 C4 C5 104.3(4)
C1 C5 C4 104.5(4)
C7 C6 P2 110.9(3)
C6 C7 P1 107.6(3)
C13 C8 C9 119.2(5)
C13 C8 P2 122.2(4)
C9 C8 P2 118.5(4)
C10 C9 C8 120.1(6)
C11 C10 C9 120.3(6)
C10 C11 C12 120.0(6)
C11 C12 C13 119.5(6)
C8 C13 C12 120.8(5)
C19 C14 C15 118.8(5)
C19 C14 P2 120.9(4)
C15 C14 P2 120.1(4)
C16 C15 C14 121.2(5)
C17 C16 C15 119.0(6)
C16 C17 C18 121.2(6)
C19 C18 C17 118.7(6)
C14 C19 C18 121.1(5)
C25 C20 C21 118.9(5)
C25 C20 P1 119.9(4)
C21 C20 P1 121.0(4)
C22 C21 C20 119.8(6)
C23 C22 C21 120.5(6)
C22 C23 C24 121.5(6)
C25 C24 C23 118.6(6)
C24 C25 C20 120.7(6)
C31 C26 C27 118.2(5)
C31 C26 P1 121.6(4)
C27 C26 P1 120.2(4)
C26 C27 C28 120.9(6)
C29 C28 C27 119.5(6)
C30 C29 C28 120.3(6)
C29 C30 C31 120.2(7)
C26 C31 C30 120.7(6)
C32 O1 C35 103.4(8)
O1 C32 C33 98.8(8)
C34 C33 C32 90.7(9)
C35 C34 C33 92.0(9)
O1 C35 C34 105.1(9)
C36 O2 C39 101.8(10)
O2 C36 C37 104.3(10)
C38 C37 C36 97.0(11)
C39 C38 C37 88.2(13)
O2 C39 C38 102.7(12)
C40 O3 C43 102.2(14)
O3 C40 C41 118.3(13)
C42 C41 C40 97.8(9)
C41 C42 C43 107.1(9)
O3 C43 C42 110.1(12)
B9 B4 C1 107.3(3)
B9 B4 B5 60.5(3)
C1 B4 B5 55.8(3)
B9 B4 B8 61.1(3)
C1 B4 B8 104.6(3)
B5 B4 B8 104.0(3)
B9 B4 Ni1 136.1(4)
C1 B4 Ni1 70.8(2)
B5 B4 Ni1 125.2(3)
B8 B4 Ni1 76.7(2)
C1 B5 B10 119.6(4)
C1 B5 B9 110.2(4)
B10 B5 B9 59.3(3)
C1 B5 B4 61.2(3)
B10 B5 B4 110.9(4)
B9 B5 B4 58.8(3)
C1 B5 B6 66.3(3)
B10 B5 B6 60.8(3)
B9 B5 B6 103.3(4)
B4 B5 B6 108.5(4)
B11 B6 B10 56.7(3)
B11 B6 B5 107.3(4)
B10 B6 B5 57.1(3)
B11 B6 B7 55.8(3)
B10 B6 B7 106.3(4)
B5 B6 B7 125.1(4)
B11 B6 C1 125.6(4)
B10 B6 C1 103.1(3)
B5 B6 C1 51.4(2)
B7 B6 C1 93.5(3)
B11 B6 C2 102.0(3)
B10 B6 C2 125.2(4)
B5 B6 C2 92.9(3)
B7 B6 C2 51.6(2)
C1 B6 C2 44.9(2)
C2 B7 B11 119.6(4)
C2 B7 B12 109.8(4)
B11 B7 B12 60.6(3)
C2 B7 B3 60.2(3)
B11 B7 B3 111.9(4)
B12 B7 B3 58.9(3)
C2 B7 B6 67.0(3)
B11 B7 B6 60.3(3)
B12 B7 B6 104.2(4)
B3 B7 B6 108.9(4)
C2 B3 B12 108.8(4)
C2 B3 B7 57.5(3)
B12 B3 B7 60.4(3)
C2 B3 B8 103.5(3)
B12 B3 B8 61.1(3)
B7 B3 B8 103.1(3)
C2 B3 Ni1 68.7(2)
B12 B3 Ni1 136.0(3)
B7 B3 Ni1 124.8(3)
B8 B3 Ni1 76.5(2)
B13 B9 B4 120.5(4)
B13 B9 B10 60.4(3)
B4 B9 B10 113.4(4)
B13 B9 B5 111.3(4)
B4 B9 B5 60.7(3)
B10 B9 B5 60.3(3)
B13 B9 B8 63.3(3)
B4 B9 B8 64.2(3)
B10 B9 B8 107.2(4)
B5 B9 B8 106.4(4)
B11 B10 B13 60.5(3)
B11 B10 B9 109.5(4)
B13 B10 B9 58.7(3)
B11 B10 B5 115.7(4)
B13 B10 B5 109.9(4)
B9 B10 B5 60.4(3)
B11 B10 B6 61.3(3)
B13 B10 B6 105.0(4)
B9 B10 B6 104.9(4)
B5 B10 B6 62.1(3)
B7 B11 B10 118.2(4)
B7 B11 B13 110.4(4)
B10 B11 B13 59.9(3)
B7 B11 B12 60.4(3)
B10 B11 B12 110.4(4)
B13 B11 B12 59.1(3)
B7 B11 B6 63.9(3)
B10 B11 B6 62.1(3)
B13 B11 B6 105.1(4)
B12 B11 B6 106.7(4)
B3 B12 B13 120.0(4)
B3 B12 B7 60.6(3)
B13 B12 B7 110.0(4)
B3 B12 B11 111.9(4)
B13 B12 B11 60.1(3)
B7 B12 B11 58.9(3)
B3 B12 B8 64.5(3)
B13 B12 B8 62.7(3)
B7 B12 B8 105.6(4)
B11 B12 B8 105.7(4)
B9 B8 B12 103.9(3)
B9 B8 B13 54.5(3)
B12 B8 B13 55.2(3)
B9 B8 B4 54.7(3)
B12 B8 B4 126.4(4)
B13 B8 B4 104.2(4)
B9 B8 B3 126.2(4)
B12 B8 B3 54.4(3)
B13 B8 B3 104.5(3)
B4 B8 B3 96.1(3)
B9 B8 Ni1 108.1(3)
B12 B8 Ni1 107.8(3)
B13 B8 Ni1 141.0(3)
B4 B8 Ni1 54.35(19)
B3 B8 Ni1 54.24(19)
B9 B13 B12 116.8(4)
B9 B13 B10 60.8(3)
B12 B13 B10 111.6(4)
B9 B13 B11 110.4(4)
B12 B13 B11 60.8(3)
B10 B13 B11 59.6(3)
B9 B13 B8 62.2(3)
B12 B13 B8 62.1(3)
B10 B13 B8 106.7(4)
B11 B13 B8 105.7(4)

loop_
_geom_bond_atom_site_label_1
_geom_bond_atom_site_label_2
_geom_bond_distance
Ni1 B3 2.061(5)
Ni1 B4 2.062(5)
Ni1 C2 2.158(4)
Ni1 P2 2.2014(12)
Ni1 P1 2.2111(12)
Ni1 C1 2.216(4)
Ni1 B8 2.469(5)
P1 C26 1.807(5)
P1 C20 1.814(5)
P1 C7 1.832(5)
P2 C8 1.817(5)
P2 C14 1.824(5)
P2 C6 1.855(5)
C1 C2 1.491(6)
C1 C5 1.525(6)
C1 B5 1.642(6)
C1 B4 1.739(6)
C1 B6 1.924(6)
C2 C3 1.531(6)
C2 B7 1.683(7)
C2 B3 1.730(6)
C2 B6 1.977(6)
C3 C4 1.522(7)
C4 C5 1.528(6)
C6 C7 1.491(7)
C8 C13 1.377(7)
C8 C9 1.385(7)
C9 C10 1.377(8)
C10 C11 1.375(9)
C11 C12 1.378(9)
C12 C13 1.383(7)
C14 C19 1.367(7)
C14 C15 1.395(6)
C15 C16 1.369(7)
C16 C17 1.363(8)
C17 C18 1.396(8)
C18 C19 1.378(7)
C20 C25 1.394(7)
C20 C21 1.398(7)
C21 C22 1.393(8)
C22 C23 1.346(10)
C23 C24 1.393(10)
C24 C25 1.392(7)
C26 C31 1.376(7)
C26 C27 1.383(7)
C27 C28 1.395(8)
C28 C29 1.383(10)
C29 C30 1.345(9)
C30 C31 1.409(8)
O1 C32 1.423(9)
O1 C35 1.439(8)
C32 C33 1.531(9)
C33 C34 1.517(9)
C34 C35 1.447(9)
O2 C36 1.414(9)
O2 C39 1.420(9)
C36 C37 1.507(10)
C37 C38 1.495(10)
C38 C39 1.493(10)
O3 C40 1.380(9)
O3 C43 1.405(9)
C40 C41 1.503(9)
C41 C42 1.472(9)
C42 C43 1.500(8)
B4 B9 1.735(7)
B4 B5 1.769(7)
B4 B8 1.914(7)
B5 B10 1.765(8)
B5 B9 1.767(8)
B5 B6 1.859(8)
B6 B11 1.823(8)
B6 B10 1.837(8)
B6 B7 1.885(8)
B7 B11 1.735(8)
B7 B12 1.762(8)
B7 B3 1.766(7)
B3 B12 1.735(7)
B3 B8 1.925(7)
B9 B13 1.711(8)
B9 B10 1.748(8)
B9 B8 1.860(7)
B10 B11 1.737(9)
B10 B13 1.742(9)
B11 B13 1.754(8)
B11 B12 1.765(8)
B12 B13 1.736(8)
B12 B8 1.867(7)
B8 B13 1.877(7)
